data_2216059
loop_
_publ_author_name
'Yu, Fengli'
'Zhou, Jin'
'Li, Xiaoyan'

_publ_section_title
;Bis(2-hydroxybenzonitrile-\k<i>N</i>)dimethylbis(trimethylphosphine-\k<i>P</i>)cobalt(III)
 iodide
;
_journal_coeditor_code LX2017
_journal_issue 11
_journal_name_full 'Acta Crystallographica Section E'
_journal_page_first m2787
_journal_page_last m2787
_journal_paper_doi 10.1107/S1600536807051690
_journal_volume 63
_journal_year 2007
_chemical_formula_iupac '[Co (C H3)2 (C7 H5 N O)2 (C3 H9 P)2] I'
_chemical_formula_moiety ' C22 H34 Co N2 O2 P2 +, I -'
_chemical_formula_sum 'C22 H34 Co I N2 O2 P2'
_chemical_formula_weight 606.28
_chemical_name_systematic
;
Bis(2-hydroxybenzonitrile-\kN)dimethylbis(trimethylphosphine-\kP)cobalt(III)
iodide
;
_space_group_IT_number 62
_symmetry_cell_setting orthorhombic
_symmetry_space_group_name_Hall '-P 2ac 2n'
_symmetry_space_group_name_H-M 'P n m a'
_atom_sites_solution_hydrogens geom
_atom_sites_solution_primary direct
_atom_sites_solution_secondary difmap
_audit_creation_method SHELXL-97
_cell_angle_alpha 90.00
_cell_angle_beta 90.00
_cell_angle_gamma 90.00
_cell_formula_units_Z 4
_cell_length_a 13.749(6)
_cell_length_b 13.817(6)
_cell_length_c 14.771(7)
_cell_measurement_reflns_used 2687
_cell_measurement_temperature 294(2)
_cell_measurement_theta_max 22.08
_cell_measurement_theta_min 2.50
_cell_volume 2806(2)
_computing_cell_refinement 'SMART (Bruker, 1997)'
_computing_data_collection 'SMART (Bruker, 1997)'
_computing_data_reduction 'SAINT (Bruker, 1997)'
_computing_molecular_graphics 'ORTEP-3 (Farrugia, 1997)'
_computing_publication_material 'SHELXTL (Sheldrick, 2001)'
_computing_structure_refinement 'SHELXL97 (Sheldrick, 1997)'
_computing_structure_solution 'SHELXS97 (Sheldrick, 1990)'
_diffrn_ambient_temperature 294(2)
_diffrn_detector_area_resol_mean 10
_diffrn_measured_fraction_theta_full 0.993
_diffrn_measured_fraction_theta_max 0.993
_diffrn_measurement_device_type 'Bruker SMART CCD area-detector'
_diffrn_measurement_method '\f and \w'
_diffrn_radiation_monochromator graphite
_diffrn_radiation_source 'fine-focus sealed tube'
_diffrn_radiation_type MoK\a
_diffrn_radiation_wavelength 0.71073
_diffrn_reflns_av_R_equivalents 0.0674
_diffrn_reflns_av_sigmaI/netI 0.0518
_diffrn_reflns_limit_h_max 14
_diffrn_reflns_limit_h_min -17
_diffrn_reflns_limit_k_max 17
_diffrn_reflns_limit_k_min -16
_diffrn_reflns_limit_l_max 18
_diffrn_reflns_limit_l_min -15
_diffrn_reflns_number 15120
_diffrn_reflns_theta_full 26.36
_diffrn_reflns_theta_max 26.36
_diffrn_reflns_theta_min 2.02
_diffrn_standards_number 0
_exptl_absorpt_coefficient_mu 1.844
_exptl_absorpt_correction_T_max 0.7568
_exptl_absorpt_correction_T_min 0.6871
_exptl_absorpt_correction_type multi-scan
_exptl_absorpt_process_details '(SADABS; Sheldrick, 1996)'
_exptl_crystal_colour Yellow
_exptl_crystal_density_diffrn 1.435
_exptl_crystal_density_method 'not measured'
_exptl_crystal_description block
_exptl_crystal_F_000 1224
_exptl_crystal_size_max 0.22
_exptl_crystal_size_mid 0.18
_exptl_crystal_size_min 0.16
_refine_diff_density_max 0.732
_refine_diff_density_min -0.458
_refine_ls_extinction_method none
_refine_ls_goodness_of_fit_ref 0.987
_refine_ls_hydrogen_treatment mixed
_refine_ls_matrix_type full
_refine_ls_number_parameters 149
_refine_ls_number_reflns 2980
_refine_ls_number_restraints 0
_refine_ls_restrained_S_all 0.987
_refine_ls_R_factor_all 0.0962
_refine_ls_R_factor_gt 0.0389
_refine_ls_shift/su_max 0.000
_refine_ls_shift/su_mean 0.000
_refine_ls_structure_factor_coef Fsqd
_refine_ls_weighting_details 'calc w=1/[\s^2^(Fo^2^)+(0.0371P)^2^+2.8161P] where P=(Fo^2^+2Fc^2^)/3'
_refine_ls_weighting_scheme calc
_refine_ls_wR_factor_gt 0.0796
_refine_ls_wR_factor_ref 0.1015
_reflns_number_gt 1677
_reflns_number_total 2980
_reflns_threshold_expression I>2\s(I)
_cod_data_source_file lx2017.cif
_cod_data_source_block I
_cod_depositor_comments
;
The following automatic conversions were performed:
'_symmetry_cell_setting' value 'Orthorhombic' changed to 'orthorhombic'
according to '/home/saulius/struct/CIF-dictionaries/cif_core.dic'
dictionary named 'cif_core.dic' version 2.4.1 from 2010-06-29.

Automatic conversion script
Id: cif_fix_enum 1527 2010-12-29 10:47:43Z saulius 

The following automatic conversions were performed:

'_symmetry_cell_setting' value 'Orthorhombic' changed to
'orthorhombic' according to
/home/saulius/struct/CIF-dictionaries/cif_core.dic dictionary named
'cif_core.dic' version 2.4.1 from 2010-06-29.

Automatic conversion script
Id: cif_fix_values 1715 2011-07-08 13:25:40Z adriana 
;
_cod_original_sg_symbol_Hall -p_2ac_2n
_cod_database_code 2216059
_cod_database_fobs_code 2216059

loop_
_symmetry_equiv_pos_as_xyz
'x, y, z'
'-x+1/2, -y, z+1/2'
'x+1/2, -y+1/2, -z+1/2'
'-x, y+1/2, -z'
'-x, -y, -z'
'x-1/2, y, -z-1/2'
'-x-1/2, y-1/2, z-1/2'
'x, -y-1/2, z'

loop_
_atom_site_type_symbol
_atom_site_label
_atom_site_fract_x
_atom_site_fract_y
_atom_site_fract_z
_atom_site_U_iso_or_equiv
_atom_site_adp_type
_atom_site_calc_flag
_atom_site_refinement_flags
_atom_site_occupancy
Co Co 0.51637(6) 0.7500 0.12124(5) 0.0395(2) Uani d S 1
I I 0.35233(4) 0.2500 0.38891(3) 0.0675(2) Uani d S 1
P P1 0.52454(12) 0.7500 -0.02964(11) 0.0497(4) Uani d S 1
P P2 0.53498(15) 0.7500 0.27142(12) 0.0614(5) Uani d S 1
N N 0.4156(3) 0.6501(3) 0.1238(2) 0.0441(9) Uani d . 1
O O 0.3357(3) 0.4629(3) 0.2627(3) 0.0831(13) Uani d . 1
H H1 0.338(3) 0.412(4) 0.298(3) 0.071(17) Uiso d . 1
C C1 0.3565(3) 0.5930(3) 0.1243(3) 0.0451(10) Uani d . 1
C C2 0.2783(3) 0.5229(3) 0.1237(3) 0.0484(11) Uani d . 1
C C3 0.2679(4) 0.4589(3) 0.1967(4) 0.0570(13) Uani d . 1
C C4 0.1891(4) 0.3960(4) 0.1970(4) 0.0737(16) Uani d . 1
H H4 0.1798 0.3543 0.2456 0.088 Uiso calc R 1
C C5 0.1248(4) 0.3953(4) 0.1259(5) 0.087(2) Uani d . 1
H H5 0.0723 0.3528 0.1269 0.104 Uiso calc R 1
C C6 0.1366(4) 0.4564(4) 0.0530(5) 0.0834(18) Uani d . 1
H H6 0.0932 0.4541 0.0049 0.100 Uiso calc R 1
C C7 0.2130(4) 0.5209(4) 0.0517(4) 0.0692(15) Uani d . 1
H H7 0.2210 0.5628 0.0030 0.083 Uiso calc R 1
C C8 0.6466(5) 0.7500 -0.0769(5) 0.076(2) Uani d S 1
H H8A 0.6775 0.8109 -0.0643 0.115 Uiso calc PR 0.50
H H8B 0.6431 0.7405 -0.1412 0.115 Uiso calc PR 0.50
H H8C 0.6838 0.6986 -0.0501 0.115 Uiso calc PR 0.50
C C9 0.4688(4) 0.8524(4) -0.0866(3) 0.0831(18) Uani d . 1
H H9A 0.4841 0.8501 -0.1500 0.125 Uiso calc R 1
H H9B 0.4933 0.9115 -0.0611 0.125 Uiso calc R 1
H H9C 0.3995 0.8497 -0.0788 0.125 Uiso calc R 1
C C10 0.6603(6) 0.7500 0.3117(5) 0.093(3) Uani d S 1
H H10A 0.6612 0.7633 0.3754 0.139 Uiso calc PR 0.50
H H10B 0.6966 0.7989 0.2802 0.139 Uiso calc PR 0.50
H H10C 0.6890 0.6878 0.3006 0.139 Uiso calc PR 0.50
C C11 0.4839(5) 0.8528(5) 0.3307(4) 0.111(2) Uani d . 1
H H11A 0.4142 0.8492 0.3289 0.166 Uiso calc R 1
H H11B 0.5049 0.9115 0.3021 0.166 Uiso calc R 1
H H11C 0.5054 0.8522 0.3925 0.166 Uiso calc R 1
C C12 0.6168(3) 0.8572(3) 0.1187(3) 0.0610(13) Uani d . 1
H H12A 0.6079 0.8957 0.0652 0.091 Uiso calc R 1
H H12B 0.6808 0.8295 0.1184 0.091 Uiso calc R 1
H H12C 0.6092 0.8974 0.1713 0.091 Uiso calc R 1

loop_
_atom_site_aniso_label
_atom_site_aniso_U_11
_atom_site_aniso_U_22
_atom_site_aniso_U_33
_atom_site_aniso_U_12
_atom_site_aniso_U_13
_atom_site_aniso_U_23
Co 0.0443(5) 0.0331(4) 0.0411(5) 0.000 -0.0009(4) 0.000
I 0.0849(4) 0.0531(3) 0.0645(3) 0.000 -0.0021(3) 0.000
P1 0.0541(11) 0.0531(11) 0.0420(10) 0.000 0.0048(8) 0.000
P2 0.0831(15) 0.0558(12) 0.0452(11) 0.000 -0.0119(10) 0.000
N 0.054(2) 0.0358(19) 0.043(2) -0.0006(18) -0.0003(18) 0.0010(16)
O 0.102(3) 0.073(3) 0.075(3) -0.031(2) -0.010(2) 0.025(2)
C1 0.053(3) 0.034(2) 0.048(3) 0.002(2) 0.001(2) 0.003(2)
C2 0.045(3) 0.036(2) 0.065(3) -0.003(2) 0.004(2) -0.005(2)
C3 0.056(3) 0.042(3) 0.073(4) -0.005(3) 0.015(3) -0.001(2)
C4 0.066(4) 0.050(3) 0.105(5) -0.015(3) 0.028(4) 0.002(3)
C5 0.048(3) 0.051(3) 0.162(7) -0.013(3) 0.007(4) -0.010(4)
C6 0.064(4) 0.059(4) 0.127(5) -0.005(3) -0.026(4) -0.014(4)
C7 0.070(4) 0.055(3) 0.082(4) -0.001(3) -0.020(3) 0.002(3)
C8 0.070(5) 0.086(6) 0.074(5) 0.000 0.025(4) 0.000
C9 0.102(4) 0.095(4) 0.052(3) 0.030(4) 0.006(3) 0.017(3)
C10 0.113(7) 0.081(6) 0.084(6) 0.000 -0.048(5) 0.000
C11 0.160(6) 0.118(6) 0.054(4) 0.040(5) -0.006(4) -0.030(4)
C12 0.059(3) 0.051(3) 0.073(3) -0.016(2) -0.004(3) -0.007(3)

loop_
_atom_type_symbol
_atom_type_description
_atom_type_scat_dispersion_real
_atom_type_scat_dispersion_imag
_atom_type_scat_source
C C 0.0033 0.0016 'International Tables Vol C Tables 4.2.6.8 and 6.1.1.4'
H H 0.0000 0.0000 'International Tables Vol C Tables 4.2.6.8 and 6.1.1.4'
N N 0.0061 0.0033 'International Tables Vol C Tables 4.2.6.8 and 6.1.1.4'
O O 0.0106 0.0060 'International Tables Vol C Tables 4.2.6.8 and 6.1.1.4'
P P 0.1023 0.0942 'International Tables Vol C Tables 4.2.6.8 and 6.1.1.4'
Co Co 0.3494 0.9721 'International Tables Vol C Tables 4.2.6.8 and 6.1.1.4'
I I -0.4742 1.8119 'International Tables Vol C Tables 4.2.6.8 and 6.1.1.4'

loop_
_geom_angle_atom_site_label_1
_geom_angle_atom_site_label_2
_geom_angle_atom_site_label_3
_geom_angle_site_symmetry_1
_geom_angle_site_symmetry_3
_geom_angle
N Co N . 8_575 89.8(2)
N Co C12 . . 177.90(17)
N Co C12 8_575 . 88.08(18)
N Co C12 8_575 8_575 177.90(17)
C12 Co C12 . 8_575 94.0(3)
N Co P1 . . 93.14(10)
C12 Co P1 . . 86.96(14)
N Co P2 . . 93.57(10)
C12 Co P2 . . 86.59(14)
P1 Co P2 . . 170.53(8)
N Co C1 8_575 . 89.53(13)
C12 Co C1 . . 177.60(16)
C12 Co C1 8_575 . 88.36(16)
P1 Co C1 . . 92.88(8)
P2 Co C1 . . 93.85(9)
C9 P1 C9 8_575 . 102.4(4)
C9 P1 C8 . . 102.2(2)
C9 P1 Co . . 116.20(17)
C8 P1 Co . . 115.5(3)
C11 P2 C11 8_575 . 103.3(5)
C11 P2 C10 . . 102.1(3)
C11 P2 Co . . 115.8(2)
C10 P2 Co . . 115.6(3)
C1 N Co . . 179.0(4)
C3 O H1 . . 114(3)
N C1 C2 . . 177.7(5)
C2 C1 Co . . 177.1(3)
C7 C2 C3 . . 120.6(4)
C7 C2 C1 . . 119.8(4)
C3 C2 C1 . . 119.5(4)
O C3 C4 . . 124.2(5)
O C3 C2 . . 117.3(4)
C4 C3 C2 . . 118.4(5)
C5 C4 C3 . . 120.3(5)
C5 C4 H4 . . 119.8
C3 C4 H4 . . 119.8
C4 C5 C6 . . 121.1(5)
C4 C5 H5 . . 119.4
C6 C5 H5 . . 119.4
C7 C6 C5 . . 119.9(6)
C7 C6 H6 . . 120.1
C5 C6 H6 . . 120.1
C6 C7 C2 . . 119.6(5)
C6 C7 H7 . . 120.2
C2 C7 H7 . . 120.2
P1 C8 H8A . . 109.5
P1 C8 H8B . . 109.5
H8A C8 H8B . . 109.5
P1 C8 H8C . . 109.5
H8A C8 H8C . . 109.5
H8B C8 H8C . . 109.5
P1 C9 H9A . . 109.5
P1 C9 H9B . . 109.5
H9A C9 H9B . . 109.5
P1 C9 H9C . . 109.5
H9A C9 H9C . . 109.5
H9B C9 H9C . . 109.5
P2 C10 H10A . . 109.5
P2 C10 H10B . . 109.5
H10A C10 H10B . . 109.5
P2 C10 H10C . . 109.5
H10A C10 H10C . . 109.5
H10B C10 H10C . . 109.5
P2 C11 H11A . . 109.5
P2 C11 H11B . . 109.5
H11A C11 H11B . . 109.5
P2 C11 H11C . . 109.5
H11A C11 H11C . . 109.5
H11B C11 H11C . . 109.5
Co C12 H12A . . 109.5
Co C12 H12B . . 109.5
H12A C12 H12B . . 109.5
Co C12 H12C . . 109.5
H12A C12 H12C . . 109.5
H12B C12 H12C . . 109.5

loop_
_geom_bond_atom_site_label_1
_geom_bond_atom_site_label_2
_geom_bond_site_symmetry_2
_geom_bond_distance
Co N . 1.956(4)
Co N 8_575 1.956(4)
Co C12 . 2.026(4)
Co C12 8_575 2.026(4)
Co P1 . 2.232(2)
Co P2 . 2.233(2)
Co C1 . 3.089(5)
P1 C9 8_575 1.816(5)
P1 C9 . 1.816(5)
P1 C8 . 1.818(7)
P2 C11 8_575 1.810(6)
P2 C11 . 1.810(6)
P2 C10 . 1.822(7)
N C1 . 1.133(5)
O C3 . 1.350(6)
O H1 . 0.88(5)
C1 C2 . 1.447(6)
C2 C7 . 1.391(6)
C2 C3 . 1.402(6)
C3 C4 . 1.389(6)
C4 C5 . 1.372(7)
C4 H4 . 0.9300
C5 C6 . 1.378(8)
C5 H5 . 0.9300
C6 C7 . 1.377(7)
C6 H6 . 0.9300
C7 H7 . 0.9300
C8 H8A . 0.9600
C8 H8B . 0.9600
C8 H8C . 0.9600
C9 H9A . 0.9600
C9 H9B . 0.9600
C9 H9C . 0.9600
C10 H10A . 0.9600
C10 H10B . 0.9600
C10 H10C . 0.9600
C11 H11A . 0.9600
C11 H11B . 0.9600
C11 H11C . 0.9600
C12 H12A . 0.9600
C12 H12B . 0.9600
C12 H12C . 0.9600

loop_
_geom_hbond_atom_site_label_D
_geom_hbond_atom_site_label_H
_geom_hbond_atom_site_label_A
_geom_hbond_distance_DH
_geom_hbond_distance_HA
_geom_hbond_distance_DA
_geom_hbond_angle_DHA
O H1 I 0.88(5) 2.62(5) 3.490(4) 175(4)

loop_
_geom_torsion_atom_site_label_1
_geom_torsion_atom_site_label_2
_geom_torsion_atom_site_label_3
_geom_torsion_atom_site_label_4
_geom_torsion_site_symmetry_1
_geom_torsion_site_symmetry_4
_geom_torsion
N Co P1 C9 . 8_575 -15.3(2)
N Co P1 C9 8_575 8_575 -105.3(3)
C12 Co P1 C9 . 8_575 166.8(3)
C12 Co P1 C9 8_575 8_575 72.6(3)
C1 Co P1 C9 . 8_575 -15.6(2)
N Co P1 C9 . . 105.3(3)
N Co P1 C9 8_575 . 15.3(2)
C12 Co P1 C9 . . -72.6(3)
C12 Co P1 C9 8_575 . -166.8(3)
C1 Co P1 C9 . . 105.0(2)
N Co P1 C8 . . -135.01(10)
N Co P1 C8 8_575 . 135.01(10)
C12 Co P1 C8 . . 47.10(14)
C12 Co P1 C8 8_575 . -47.10(14)
C1 Co P1 C8 . . -135.30(8)
N Co P2 C11 . 8_575 15.6(3)
N Co P2 C11 8_575 8_575 105.7(3)
C12 Co P2 C11 . 8_575 -166.5(3)
C12 Co P2 C11 8_575 8_575 -72.2(3)
C1 Co P2 C11 . 8_575 15.9(3)
N Co P2 C11 . . -105.7(3)
N Co P2 C11 8_575 . -15.6(3)
C12 Co P2 C11 . . 72.2(3)
C12 Co P2 C11 8_575 . 166.5(3)
C1 Co P2 C11 . . -105.4(3)
N Co P2 C10 . . 134.98(10)
N Co P2 C10 8_575 . -134.98(10)
C12 Co P2 C10 . . -47.12(14)
C12 Co P2 C10 8_575 . 47.12(14)
C1 Co P2 C10 . . 135.24(8)
C7 C2 C3 O . . 177.9(4)
C1 C2 C3 O . . -3.4(6)
C7 C2 C3 C4 . . -2.3(7)
C1 C2 C3 C4 . . 176.4(4)
O C3 C4 C5 . . -178.4(5)
C2 C3 C4 C5 . . 1.8(7)
C3 C4 C5 C6 . . -0.1(9)
C4 C5 C6 C7 . . -1.2(9)
C5 C6 C7 C2 . . 0.7(8)
C3 C2 C7 C6 . . 1.1(7)
C1 C2 C7 C6 . . -177.6(5)
